data_2220839
loop_
_publ_author_name
'He, Ming-Yang'
'Li, Chao'
'Yang, Xu-Jie'
'Lu, Lu-De'
'Wang, Xin'

_publ_section_title
;
 2,3,5,6-Tetrafluoro-1,4-bis(2-pyridylmethyleneaminomethyl)benzene
;
_journal_coeditor_code IM2091
_journal_issue 2
_journal_name_full 'Acta Crystallographica Section E'
_journal_page_first o331
_journal_paper_doi 10.1107/S1600536809001172
_journal_volume 65
_journal_year 2009
_chemical_formula_iupac 'C20 H14 F4 N4'
_chemical_formula_moiety 'C20 H14 F4 N4'
_chemical_formula_sum 'C20 H14 F4 N4'
_chemical_formula_weight 386.35
_chemical_name_systematic
;
2,3,5,6-Tetrafluoro-1,4-bis(2-pyridylmethyleneaminomethyl)benzene
;
_space_group_IT_number 14
_symmetry_cell_setting monoclinic
_symmetry_space_group_name_Hall '-P 2ybc'
_symmetry_space_group_name_H-M 'P 1 21/c 1'
_atom_sites_solution_hydrogens geom
_atom_sites_solution_primary direct
_atom_sites_solution_secondary difmap
_audit_creation_method SHELXL-97
_cell_angle_alpha 90.00
_cell_angle_beta 105.940(4)
_cell_angle_gamma 90.00
_cell_formula_units_Z 2
_cell_length_a 9.637(3)
_cell_length_b 7.783(3)
_cell_length_c 12.070(4)
_cell_measurement_reflns_used 3894
_cell_measurement_temperature 296(2)
_cell_measurement_theta_max 27.15
_cell_measurement_theta_min 2.61
_cell_volume 870.5(5)
_computing_cell_refinement 'SAINT (Bruker, 2000)'
_computing_data_collection 'SMART (Bruker, 2000)'
_computing_data_reduction 'SAINT (Bruker, 2000)'
_computing_molecular_graphics 'SHELXTL (Sheldrick, 2008)'
_computing_publication_material 'SHELXTL (Sheldrick, 2008)'
_computing_structure_refinement 'SHELXTL (Sheldrick, 2008)'
_computing_structure_solution 'SHELXTL (Sheldrick, 2008)'
_diffrn_ambient_temperature 296(2)
_diffrn_measured_fraction_theta_full 0.993
_diffrn_measured_fraction_theta_max 0.993
_diffrn_measurement_device_type 'Bruker SMART CCD area-detector'
_diffrn_measurement_method '\f and \w'
_diffrn_radiation_monochromator graphite
_diffrn_radiation_source 'fine-focus sealed tube'
_diffrn_radiation_type MoK\a
_diffrn_radiation_wavelength 0.71073
_diffrn_reflns_av_R_equivalents 0.0370
_diffrn_reflns_av_sigmaI/netI 0.0359
_diffrn_reflns_limit_h_max 12
_diffrn_reflns_limit_h_min -12
_diffrn_reflns_limit_k_max 10
_diffrn_reflns_limit_k_min -10
_diffrn_reflns_limit_l_max 15
_diffrn_reflns_limit_l_min -15
_diffrn_reflns_number 7194
_diffrn_reflns_theta_full 27.60
_diffrn_reflns_theta_max 27.60
_diffrn_reflns_theta_min 2.20
_exptl_absorpt_coefficient_mu 0.120
_exptl_absorpt_correction_T_max 0.9740
_exptl_absorpt_correction_T_min 0.9626
_exptl_absorpt_correction_type multi-scan
_exptl_absorpt_process_details '(SADABS; Bruker, 2000)'
_exptl_crystal_colour colorless
_exptl_crystal_density_diffrn 1.474
_exptl_crystal_density_method 'not measured'
_exptl_crystal_description block
_exptl_crystal_F_000 396
_exptl_crystal_size_max 0.26
_exptl_crystal_size_mid 0.24
_exptl_crystal_size_min 0.22
_refine_diff_density_max 0.200
_refine_diff_density_min -0.160
_refine_ls_extinction_method none
_refine_ls_goodness_of_fit_ref 1.050
_refine_ls_hydrogen_treatment constr
_refine_ls_matrix_type full
_refine_ls_number_parameters 127
_refine_ls_number_reflns 2014
_refine_ls_number_restraints 0
_refine_ls_restrained_S_all 1.050
_refine_ls_R_factor_all 0.0737
_refine_ls_R_factor_gt 0.0451
_refine_ls_shift/su_max 0.000
_refine_ls_shift/su_mean 0.000
_refine_ls_structure_factor_coef Fsqd
_refine_ls_weighting_details 'calc w=1/[\s^2^(Fo^2^)+(0.0739P)^2^+0.1642P] where P=(Fo^2^+2Fc^2^)/3'
_refine_ls_weighting_scheme calc
_refine_ls_wR_factor_gt 0.1263
_refine_ls_wR_factor_ref 0.1513
_reflns_number_gt 1341
_reflns_number_total 2014
_reflns_threshold_expression I>2\s(I)
_cod_data_source_file im2091.cif
_cod_data_source_block I
_cod_original_sg_symbol_H-M 'P 21/c'
_cod_database_code 2220839
_cod_database_fobs_code 2220839

loop_
_symmetry_equiv_pos_as_xyz
'x, y, z'
'-x, y+1/2, -z+1/2'
'-x, -y, -z'
'x, -y-1/2, z-1/2'

loop_
_atom_site_type_symbol
_atom_site_label
_atom_site_fract_x
_atom_site_fract_y
_atom_site_fract_z
_atom_site_U_iso_or_equiv
_atom_site_adp_type
_atom_site_calc_flag
_atom_site_refinement_flags
_atom_site_occupancy
_atom_site_disorder_assembly
_atom_site_disorder_group
C C1 0.6996(3) 0.1926(3) 0.52870(19) 0.0733(6) Uani d . 1 . .
H H1 0.7326 0.2286 0.6049 0.088 Uiso calc R 1 . .
C C2 0.5633(3) 0.2358(3) 0.4693(2) 0.0781(7) Uani d . 1 . .
H H2 0.5047 0.2981 0.5044 0.094 Uiso calc R 1 . .
C C3 0.5132(2) 0.1855(3) 0.3558(2) 0.0761(7) Uani d . 1 . .
H H3 0.4201 0.2127 0.3128 0.091 Uiso calc R 1 . .
C C4 0.6041(2) 0.0941(3) 0.30767(18) 0.0624(5) Uani d . 1 . .
H H4 0.5734 0.0591 0.2311 0.075 Uiso calc R 1 . .
C C5 0.74130(19) 0.0548(2) 0.37431(15) 0.0482(4) Uani d . 1 . .
C C6 0.8435(2) -0.0426(2) 0.32794(16) 0.0507(4) Uani d . 1 . .
H H6 0.9325 -0.0738 0.3770 0.061 Uiso calc R 1 . .
C C7 0.9207(2) -0.1847(3) 0.18519(18) 0.0643(6) Uani d . 1 . .
H H7A 0.8812 -0.2964 0.1577 0.077 Uiso calc R 1 . .
H H7B 1.0053 -0.2024 0.2496 0.077 Uiso calc R 1 . .
C C8 0.9627(2) -0.0904(2) 0.08987(16) 0.0538(5) Uani d . 1 . .
C C9 1.0951(2) -0.0132(3) 0.10554(16) 0.0547(5) Uani d . 1 . .
C C10 1.1317(2) 0.0740(2) 0.01844(18) 0.0556(5) Uani d . 1 . .
F F1 1.19419(14) -0.02363(18) 0.20914(11) 0.0756(4) Uani d . 1 . .
F F2 1.26344(13) 0.14574(17) 0.04184(11) 0.0762(4) Uani d . 1 . .
N N1 0.79039(18) 0.1014(2) 0.48488(14) 0.0622(5) Uani d . 1 . .
N N2 0.81318(17) -0.0848(2) 0.22290(14) 0.0567(4) Uani d . 1 . .

loop_
_atom_site_aniso_label
_atom_site_aniso_U_11
_atom_site_aniso_U_22
_atom_site_aniso_U_33
_atom_site_aniso_U_12
_atom_site_aniso_U_13
_atom_site_aniso_U_23
C1 0.0789(15) 0.0860(16) 0.0611(12) 0.0097(13) 0.0293(11) -0.0086(11)
C2 0.0766(15) 0.0762(16) 0.0951(18) 0.0164(12) 0.0465(13) -0.0028(13)
C3 0.0537(11) 0.0797(16) 0.0951(18) 0.0162(11) 0.0207(11) 0.0089(13)
C4 0.0584(11) 0.0667(13) 0.0620(12) 0.0040(10) 0.0161(9) -0.0002(10)
C5 0.0519(10) 0.0463(10) 0.0503(10) -0.0013(8) 0.0206(8) 0.0049(8)
C6 0.0498(10) 0.0523(11) 0.0539(10) -0.0006(8) 0.0207(8) 0.0059(8)
C7 0.0798(13) 0.0555(12) 0.0732(13) 0.0025(10) 0.0472(11) 0.0011(10)
C8 0.0672(12) 0.0464(11) 0.0597(11) -0.0007(9) 0.0373(10) -0.0084(8)
C9 0.0618(11) 0.0549(11) 0.0537(10) -0.0018(9) 0.0267(9) -0.0124(8)
C10 0.0577(11) 0.0512(11) 0.0688(12) -0.0102(9) 0.0354(10) -0.0153(9)
F1 0.0769(8) 0.0893(10) 0.0619(8) -0.0030(7) 0.0213(6) -0.0061(6)
F2 0.0663(7) 0.0819(9) 0.0898(9) -0.0222(6) 0.0376(7) -0.0141(7)
N1 0.0599(10) 0.0747(11) 0.0535(9) 0.0079(8) 0.0179(7) -0.0038(8)
N2 0.0602(9) 0.0624(10) 0.0566(9) -0.0033(8) 0.0316(7) 0.0011(7)

loop_
_atom_type_symbol
_atom_type_description
_atom_type_scat_dispersion_real
_atom_type_scat_dispersion_imag
_atom_type_scat_source
C C 0.0033 0.0016 'International Tables Vol C Tables 4.2.6.8 and 6.1.1.4'
H H 0.0000 0.0000 'International Tables Vol C Tables 4.2.6.8 and 6.1.1.4'
N N 0.0061 0.0033 'International Tables Vol C Tables 4.2.6.8 and 6.1.1.4'
F F 0.0171 0.0103 'International Tables Vol C Tables 4.2.6.8 and 6.1.1.4'

loop_
_geom_angle_atom_site_label_1
_geom_angle_atom_site_label_2
_geom_angle_atom_site_label_3
_geom_angle_site_symmetry_1
_geom_angle_site_symmetry_3
_geom_angle
_geom_angle_publ_flag
N1 C1 C2 . . 124.4(2) ?
N1 C1 H1 . . 117.8 ?
C2 C1 H1 . . 117.8 ?
C1 C2 C3 . . 118.6(2) ?
C1 C2 H2 . . 120.7 ?
C3 C2 H2 . . 120.7 ?
C4 C3 C2 . . 118.5(2) ?
C4 C3 H3 . . 120.7 ?
C2 C3 H3 . . 120.7 ?
C3 C4 C5 . . 119.2(2) ?
C3 C4 H4 . . 120.4 ?
C5 C4 H4 . . 120.4 ?
N1 C5 C4 . . 122.76(18) ?
N1 C5 C6 . . 115.41(16) ?
C4 C5 C6 . . 121.82(18) ?
N2 C6 C5 . . 121.41(17) ?
N2 C6 H6 . . 119.3 ?
C5 C6 H6 . . 119.3 ?
N2 C7 C8 . . 109.82(16) ?
N2 C7 H7A . . 109.7 ?
C8 C7 H7A . . 109.7 ?
N2 C7 H7B . . 109.7 ?
C8 C7 H7B . . 109.7 ?
H7A C7 H7B . . 108.2 ?
C9 C8 C10 . 3_755 115.87(17) ?
C9 C8 C7 . . 122.69(19) ?
C10 C8 C7 3_755 . 121.43(18) ?
F1 C9 C8 . . 119.61(17) ?
F1 C9 C10 . . 118.19(18) ?
C8 C9 C10 . . 122.21(19) ?
F2 C10 C9 . . 118.03(19) ?
F2 C10 C8 . 3_755 120.04(17) ?
C9 C10 C8 . 3_755 121.93(18) ?
C5 N1 C1 . . 116.50(17) ?
C6 N2 C7 . . 117.46(17) ?

loop_
_geom_bond_atom_site_label_1
_geom_bond_atom_site_label_2
_geom_bond_site_symmetry_2
_geom_bond_distance
_geom_bond_publ_flag
C1 N1 . 1.343(3) ?
C1 C2 . 1.355(3) ?
C1 H1 . 0.9300 ?
C2 C3 . 1.378(3) ?
C2 H2 . 0.9300 ?
C3 C4 . 1.375(3) ?
C3 H3 . 0.9300 ?
C4 C5 . 1.380(3) ?
C4 H4 . 0.9300 ?
C5 N1 . 1.338(2) ?
C5 C6 . 1.470(3) ?
C6 N2 . 1.264(2) ?
C6 H6 . 0.9300 ?
C7 N2 . 1.464(2) ?
C7 C8 . 1.511(3) ?
C7 H7A . 0.9700 ?
C7 H7B . 0.9700 ?
C8 C9 . 1.375(3) ?
C8 C10 3_755 1.379(3) ?
C9 F1 . 1.351(2) ?
C9 C10 . 1.376(3) ?
C10 F2 . 1.344(2) ?
C10 C8 3_755 1.379(3) ?

loop_
_geom_hbond_atom_site_label_D
_geom_hbond_atom_site_label_H
_geom_hbond_atom_site_label_A
_geom_hbond_site_symmetry_A
_geom_hbond_distance_DH
_geom_hbond_distance_HA
_geom_hbond_distance_DA
_geom_hbond_angle_DHA
_geom_hbond_publ_flag
C2 H2 F2 4_466 0.9300 2.5300 3.370(3) 151.00 yes

loop_
_geom_torsion_atom_site_label_1
_geom_torsion_atom_site_label_2
_geom_torsion_atom_site_label_3
_geom_torsion_atom_site_label_4
_geom_torsion_site_symmetry_1
_geom_torsion_site_symmetry_2
_geom_torsion_site_symmetry_3
_geom_torsion_site_symmetry_4
_geom_torsion
_geom_torsion_publ_flag
N1 C1 C2 C3 . . . . -0.8(4) ?
C1 C2 C3 C4 . . . . -0.2(4) ?
C2 C3 C4 C5 . . . . 0.5(4) ?
C3 C4 C5 N1 . . . . 0.3(3) ?
C3 C4 C5 C6 . . . . 179.96(19) ?
N1 C5 C6 N2 . . . . -175.63(17) ?
C4 C5 C6 N2 . . . . 4.7(3) ?
N2 C7 C8 C9 . . . . 108.5(2) ?
N2 C7 C8 C10 . . . 3_755 -70.3(2) ?
C10 C8 C9 F1 3_755 . . . -179.83(16) ?
C7 C8 C9 F1 . . . . 1.3(3) ?
C10 C8 C9 C10 3_755 . . . -0.5(3) ?
C7 C8 C9 C10 . . . . -179.29(17) ?
F1 C9 C10 F2 . . . . -0.8(3) ?
C8 C9 C10 F2 . . . . 179.80(16) ?
F1 C9 C10 C8 . . . 3_755 179.86(16) ?
C8 C9 C10 C8 . . . 3_755 0.5(3) ?
C4 C5 N1 C1 . . . . -1.2(3) ?
C6 C5 N1 C1 . . . . 179.09(18) ?
C2 C1 N1 C5 . . . . 1.5(4) ?
C5 C6 N2 C7 . . . . -178.80(16) ?
C8 C7 N2 C6 . . . . -122.2(2) ?
